data_4024062
loop_
_publ_author_name
'Hiroyuki Suzuki'
'Norio Sakai'
'Ryohei Iwahara'
'Takayuki Fujiwaka'
'Mitsunobu Satoh'
'Akikazu Kakehi'
'Takeo Konakahara'

_publ_section_title
;
 Novel Synthesis of 7-Fluoro-8-(trifluoromethyl)-1H-1,6-naphthyridin-4-one
 Derivatives: Intermolecular Cyclization of an N-Silyl-1-azaallyl
 Anion with Perfluoroalkene and Subsequent Intramolecular Skeletal
 Transformation of the Resulting Pentasubstituted Pyridines
;
_journal_name_full 'Journal of Organic Chemistry'
_journal_page_first 5878
_journal_page_last 5881
_journal_paper_doi 10.1021/jo070564m
_journal_volume 72
_journal_year 2007
_chemical_formula_sum 'C14 H9 F9 N2 O'
_chemical_formula_weight 392.23
_chemical_name_systematic
; 
 ? 
;
_space_group_IT_number 14
_symmetry_cell_setting monoclinic
_symmetry_space_group_name_Hall '-P 2yn'
_symmetry_space_group_name_H-M 'P 1 21/n 1'
_atom_sites_solution_hydrogens geom
_atom_sites_solution_primary direct
_atom_sites_solution_secondary difmap
_audit_creation_method SHELXL-97
_cell_angle_alpha 90.00
_cell_angle_beta 106.986(6)
_cell_angle_gamma 90.00
_cell_formula_units_Z 4
_cell_length_a 10.563(4)
_cell_length_b 9.543(4)
_cell_length_c 15.602(6)
_cell_measurement_reflns_used 1702
_cell_measurement_temperature 273(2)
_cell_measurement_theta_max 22.98
_cell_measurement_theta_min 2.53
_cell_volume 1504.2(10)
_computing_cell_refinement 'Bruker SMART'
_computing_data_collection 'Bruker SMART'
_computing_data_reduction 'Bruker SAINT'
_computing_molecular_graphics 'Bruker SHELXTL'
_computing_publication_material 'Bruker SHELXTL'
_computing_structure_refinement 'SHELXL-97 (Sheldrick, 1997)'
_computing_structure_solution 'SHELXS-97 (Sheldrick, 1990)'
_diffrn_ambient_temperature 273(2)
_diffrn_detector_area_resol_mean 8.366
_diffrn_measured_fraction_theta_full 0.918
_diffrn_measured_fraction_theta_max 0.918
_diffrn_measurement_device_type 'CCD area detector'
_diffrn_measurement_method 'phi and omega scans'
_diffrn_radiation_monochromator graphite
_diffrn_radiation_source 'fine-focus sealed tube'
_diffrn_radiation_type MoK\a
_diffrn_radiation_wavelength 0.71073
_diffrn_reflns_av_R_equivalents 0.0631
_diffrn_reflns_av_sigmaI/netI 0.0818
_diffrn_reflns_limit_h_max 14
_diffrn_reflns_limit_h_min -7
_diffrn_reflns_limit_k_max 12
_diffrn_reflns_limit_k_min -10
_diffrn_reflns_limit_l_max 16
_diffrn_reflns_limit_l_min -20
_diffrn_reflns_number 8879
_diffrn_reflns_theta_full 28.23
_diffrn_reflns_theta_max 28.23
_diffrn_reflns_theta_min 2.08
_exptl_absorpt_coefficient_mu 0.187
_exptl_absorpt_correction_T_max -183
_exptl_absorpt_correction_T_min -183
_exptl_absorpt_correction_type empirical
_exptl_crystal_colour colorless
_exptl_crystal_density_diffrn 1.732
_exptl_crystal_density_meas 0
_exptl_crystal_density_method 'not measured'
_exptl_crystal_description plate
_exptl_crystal_F_000 784
_exptl_crystal_size_max 0.338
_exptl_crystal_size_mid 0.298
_exptl_crystal_size_min 0.221
_refine_diff_density_max 1.108
_refine_diff_density_min -0.391
_refine_diff_density_rms 0.114
_refine_ls_extinction_method none
_refine_ls_goodness_of_fit_ref 0.932
_refine_ls_hydrogen_treatment mixed
_refine_ls_matrix_type full
_refine_ls_number_parameters 237
_refine_ls_number_reflns 3401
_refine_ls_number_restraints 0
_refine_ls_restrained_S_all 0.932
_refine_ls_R_factor_all 0.1315
_refine_ls_R_factor_gt 0.1017
_refine_ls_shift/su_max 0.175
_refine_ls_shift/su_mean 0.033
_refine_ls_structure_factor_coef Fsqd
_refine_ls_weighting_details 'calc w=1/[\s^2^(Fo^2^)+(0.1848P)^2^+4.7989P] where P=(Fo^2^+2Fc^2^)/3'
_refine_ls_weighting_scheme calc
_refine_ls_wR_factor_gt 0.2729
_refine_ls_wR_factor_ref 0.3046
_reflns_number_gt 2448
_reflns_number_total 3401
_reflns_threshold_expression >2sigma(I)
_cod_data_source_file jo070564msi20070514_030735.cif
_cod_data_source_block r10i
_cod_depositor_comments
;
The following automatic conversions were performed:
'_symmetry_cell_setting' value 'Monoclinic' changed to 'monoclinic'
according to '/home/saulius/struct/CIF-dictionaries/cif_core.dic'
dictionary named 'cif_core.dic' version 2.4.1 from 2010-06-29.

Automatic conversion script
Id: cif_fix_enum 1527 2010-12-29 10:47:43Z saulius 
;
_cod_original_sg_symbol_H-M 'P 21/n'
_cod_database_code 4024062

loop_
_symmetry_equiv_pos_as_xyz
'x, y, z'
'-x+1/2, y+1/2, -z+1/2'
'-x, -y, -z'
'x-1/2, -y-1/2, z-1/2'

loop_
_atom_site_label
_atom_site_type_symbol
_atom_site_fract_x
_atom_site_fract_y
_atom_site_fract_z
_atom_site_U_iso_or_equiv
_atom_site_adp_type
_atom_site_occupancy
_atom_site_symmetry_multiplicity
_atom_site_calc_flag
_atom_site_refinement_flags
_atom_site_disorder_assembly
_atom_site_disorder_group
F1 F 0.4208(3) 0.7611(3) 1.15951(19) 0.0430(8) Uani 1 1 d . . .
F5 F 0.1559(3) 0.7043(3) 0.84018(19) 0.0413(7) Uani 1 1 d . . .
F6 F 0.0595(3) 0.5076(3) 0.84143(19) 0.0406(7) Uani 1 1 d . . .
O1 O -0.0019(3) 0.3371(3) 0.9675(2) 0.0312(7) Uani 1 1 d . . .
N1 N 0.3239(4) 0.5551(4) 1.1548(2) 0.0301(8) Uani 1 1 d . . .
C4 C 0.2112(4) 0.4471(5) 1.0150(3) 0.0244(9) Uani 1 1 d . . .
N2 N -0.0641(4) 0.2123(4) 0.9293(3) 0.0309(9) Uani 1 1 d . . .
C12 C 0.1533(4) 0.2034(4) 0.9395(3) 0.0241(8) Uani 1 1 d . . .
H12 H 0.2339 0.1699 0.9353 0.029 Uiso 1 1 calc R . .
C5 C 0.2553(4) 0.4484(5) 1.1093(3) 0.0252(9) Uani 1 1 d . . .
F4 F 0.5120(3) 0.8065(4) 1.0278(3) 0.0654(11) Uani 1 1 d . . .
C11 C 0.1281(4) 0.3282(5) 0.9721(3) 0.0266(9) Uani 1 1 d . . .
C6 C 0.2290(4) 0.3301(5) 1.1653(3) 0.0308(10) Uani 1 1 d . . .
H6A H 0.1464 0.2849 1.1336 0.037 Uiso 1 1 calc R . .
H6B H 0.2198 0.3673 1.2210 0.037 Uiso 1 1 calc R . .
F7 F 0.2208(5) 0.5520(5) 0.7266(2) 0.0764(13) Uani 1 1 d . . .
C2 C 0.3559(4) 0.6566(5) 1.1099(3) 0.0286(9) Uani 1 1 d . . .
C7 C 0.2455(4) 0.5592(5) 0.9678(3) 0.0278(9) Uani 1 1 d . . .
C8 C 0.3401(5) 0.2223(5) 1.1860(3) 0.0330(10) Uani 1 1 d . . .
H8A H 0.3479 0.1835 1.1310 0.050 Uiso 1 1 calc R . .
H8B H 0.3205 0.1488 1.2221 0.050 Uiso 1 1 calc R . .
H8C H 0.4219 0.2666 1.2179 0.050 Uiso 1 1 calc R . .
F2 F 0.3237(4) 0.9057(4) 0.9832(3) 0.0696(12) Uani 1 1 d . . .
C13 C 0.0278(4) 0.1351(5) 0.9131(3) 0.0257(9) Uani 1 1 d . . .
C3 C 0.3278(4) 0.6655(5) 1.0170(3) 0.0269(9) Uani 1 1 d . . .
F8 F 0.2406(6) 0.3681(4) 0.8028(3) 0.0980(19) Uani 1 1 d . . .
C14 C -0.0035(5) -0.0061(5) 0.8741(3) 0.0326(10) Uani 1 1 d . . .
H14A H -0.0956 -0.0257 0.8650 0.049 Uiso 1 1 calc R . .
H14B H 0.0491 -0.0744 0.9142 0.049 Uiso 1 1 calc R . .
H14C H 0.0156 -0.0102 0.8176 0.049 Uiso 1 1 calc R . .
F3 F 0.3915(4) 0.7732(5) 0.8972(2) 0.0734(13) Uani 1 1 d . . .
C10 C 0.1804(5) 0.5705(5) 0.8665(3) 0.0321(10) Uani 1 1 d . . .
F9 F 0.3875(4) 0.5239(7) 0.8413(3) 0.108(2) Uani 1 1 d . . .
C1 C 0.3868(5) 0.7902(6) 0.9817(3) 0.0350(11) Uani 1 1 d . . .
C9 C 0.2594(6) 0.5010(6) 0.8076(3) 0.0440(13) Uani 1 1 d . . .

loop_
_atom_site_aniso_label
_atom_site_aniso_U_11
_atom_site_aniso_U_22
_atom_site_aniso_U_33
_atom_site_aniso_U_23
_atom_site_aniso_U_13
_atom_site_aniso_U_12
F1 0.0463(17) 0.0415(17) 0.0393(16) -0.0072(13) 0.0096(13) -0.0157(13)
F5 0.0581(19) 0.0332(15) 0.0383(15) 0.0056(12) 0.0229(14) 0.0101(13)
F6 0.0301(14) 0.0509(18) 0.0371(15) 0.0070(13) 0.0041(11) 0.0003(12)
O1 0.0241(15) 0.0339(18) 0.0355(17) -0.0051(13) 0.0086(12) 0.0035(13)
N1 0.0254(18) 0.038(2) 0.0265(18) -0.0025(16) 0.0075(14) -0.0019(16)
C4 0.0225(19) 0.028(2) 0.024(2) -0.0012(16) 0.0085(15) 0.0047(16)
N2 0.0256(18) 0.034(2) 0.0311(19) -0.0040(16) 0.0050(15) -0.0016(16)
C12 0.027(2) 0.028(2) 0.0202(18) -0.0023(16) 0.0102(15) 0.0010(16)
C5 0.024(2) 0.027(2) 0.028(2) -0.0005(17) 0.0128(16) 0.0038(16)
F4 0.0343(17) 0.077(3) 0.078(3) 0.024(2) 0.0055(16) -0.0193(16)
C11 0.025(2) 0.033(2) 0.024(2) 0.0007(17) 0.0102(16) 0.0011(17)
C6 0.033(2) 0.037(3) 0.026(2) 0.0021(18) 0.0129(17) -0.0023(19)
F7 0.130(4) 0.078(3) 0.0413(19) 0.0204(18) 0.056(2) 0.029(3)
C2 0.023(2) 0.028(2) 0.035(2) -0.0035(18) 0.0084(17) -0.0047(17)
C7 0.032(2) 0.030(2) 0.026(2) 0.0005(17) 0.0164(17) 0.0066(18)
C8 0.036(2) 0.033(3) 0.033(2) 0.0082(19) 0.0153(19) 0.0001(19)
F2 0.061(2) 0.0359(19) 0.124(4) 0.022(2) 0.045(2) 0.0042(16)
C13 0.027(2) 0.029(2) 0.0173(18) 0.0042(16) 0.0014(15) 0.0021(17)
C3 0.0219(19) 0.028(2) 0.034(2) 0.0031(17) 0.0142(17) 0.0052(16)
F8 0.186(5) 0.044(2) 0.119(4) 0.000(2) 0.131(4) 0.013(3)
C14 0.036(2) 0.034(3) 0.025(2) 0.0001(18) 0.0037(18) -0.0030(19)
F3 0.078(3) 0.102(3) 0.050(2) 0.006(2) 0.0342(19) -0.039(2)
C10 0.035(2) 0.030(2) 0.033(2) 0.0031(18) 0.0143(19) 0.0051(19)
F9 0.043(2) 0.199(6) 0.089(3) -0.047(4) 0.028(2) 0.021(3)
C1 0.028(2) 0.040(3) 0.039(2) 0.004(2) 0.0136(19) -0.004(2)
C9 0.060(3) 0.045(3) 0.032(2) 0.004(2) 0.023(2) 0.009(3)

loop_
_atom_type_symbol
_atom_type_description
_atom_type_scat_dispersion_real
_atom_type_scat_dispersion_imag
_atom_type_scat_source
C C 0.0033 0.0016 'International Tables Vol C Tables 4.2.6.8 and 6.1.1.4'
H H 0.0000 0.0000 'International Tables Vol C Tables 4.2.6.8 and 6.1.1.4'
N N 0.0061 0.0033 'International Tables Vol C Tables 4.2.6.8 and 6.1.1.4'
O O 0.0106 0.0060 'International Tables Vol C Tables 4.2.6.8 and 6.1.1.4'
F F 0.0171 0.0103 'International Tables Vol C Tables 4.2.6.8 and 6.1.1.4'

loop_
_geom_angle_atom_site_label_1
_geom_angle_atom_site_label_2
_geom_angle_atom_site_label_3
_geom_angle
_geom_angle_site_symmetry_1
_geom_angle_site_symmetry_3
_geom_angle_publ_flag
C11 O1 N2 108.0(3) . . ?
C2 N1 C5 118.1(4) . . ?
C5 C4 C7 118.9(4) . . ?
C5 C4 C11 117.1(4) . . ?
C7 C4 C11 124.0(4) . . ?
C13 N2 O1 106.2(3) . . ?
C11 C12 C13 104.1(4) . . ?
N1 C5 C4 121.9(4) . . ?
N1 C5 C6 115.5(4) . . ?
C4 C5 C6 122.7(4) . . ?
C12 C11 O1 110.1(4) . . ?
C12 C11 C4 134.0(4) . . ?
O1 C11 C4 115.8(4) . . ?
C5 C6 C8 111.7(4) . . ?
N1 C2 F1 114.7(4) . . ?
N1 C2 C3 126.7(4) . . ?
F1 C2 C3 118.6(4) . . ?
C4 C7 C3 118.4(4) . . ?
C4 C7 C10 119.2(4) . . ?
C3 C7 C10 122.1(4) . . ?
N2 C13 C12 111.6(4) . . ?
N2 C13 C14 120.5(4) . . ?
C12 C13 C14 127.9(4) . . ?
C2 C3 C7 115.6(4) . . ?
C2 C3 C1 116.0(4) . . ?
C7 C3 C1 128.4(4) . . ?
F5 C10 F6 104.5(4) . . ?
F5 C10 C7 111.8(4) . . ?
F6 C10 C7 111.5(4) . . ?
F5 C10 C9 108.2(4) . . ?
F6 C10 C9 105.2(4) . . ?
C7 C10 C9 115.0(4) . . ?
F4 C1 F2 109.3(5) . . ?
F4 C1 F3 103.3(4) . . ?
F2 C1 F3 106.7(5) . . ?
F4 C1 C3 110.4(4) . . ?
F2 C1 C3 113.2(4) . . ?
F3 C1 C3 113.4(4) . . ?
F8 C9 F7 108.3(5) . . ?
F8 C9 F9 108.1(6) . . ?
F7 C9 F9 108.6(5) . . ?
F8 C9 C10 110.8(4) . . ?
F7 C9 C10 110.0(4) . . ?
F9 C9 C10 111.0(5) . . ?

loop_
_geom_bond_atom_site_label_1
_geom_bond_atom_site_label_2
_geom_bond_distance
_geom_bond_site_symmetry_2
_geom_bond_publ_flag
F1 C2 1.324(5) . ?
F5 C10 1.343(5) . ?
F6 C10 1.361(6) . ?
O1 C11 1.358(5) . ?
O1 N2 1.406(5) . ?
N1 C2 1.297(6) . ?
N1 C5 1.328(6) . ?
C4 C5 1.408(6) . ?
C4 C7 1.406(6) . ?
C4 C11 1.471(6) . ?
N2 C13 1.301(6) . ?
C12 C11 1.351(6) . ?
C12 C13 1.426(6) . ?
C5 C6 1.502(6) . ?
F4 C1 1.317(6) . ?
C6 C8 1.522(7) . ?
F7 C9 1.304(6) . ?
C2 C3 1.395(6) . ?
C7 C3 1.408(7) . ?
C7 C10 1.532(6) . ?
F2 C1 1.292(6) . ?
C13 C14 1.476(6) . ?
C3 C1 1.519(6) . ?
F8 C9 1.282(7) . ?
F3 C1 1.344(6) . ?
C10 C9 1.559(7) . ?
F9 C9 1.319(7) . ?

loop_
_cod_related_entry_id
_cod_related_entry_database
_cod_related_entry_code
1 ChemSpider 20574992
